data_4334200
loop_
_publ_author_name
'Matthew B. Chambers'
'Stanislav Groysman'
'Dino Villagr\'an'
'Daniel G. Nocera'

_publ_section_title
;
 Iron in a Trigonal Tris(alkoxide) Ligand Environment
;
_journal_name_full 'Inorganic Chemistry'
_journal_page_first 3159
_journal_page_last 3169
_journal_paper_doi 10.1021/ic302634q
_journal_volume 52
_journal_year 2013
_chemical_formula_moiety 'C30 H63 Fe O3, C20 H40 K O10'
_chemical_formula_sum 'C50 H103 Fe K O13'
_chemical_formula_weight 1007.27
_chemical_name_common Fe(Ditox)3K(15C5)2
_chemical_name_systematic
; 
 ? 
;
_space_group_IT_number 14
_symmetry_cell_setting monoclinic
_symmetry_space_group_name_Hall '-P 2yn'
_symmetry_space_group_name_H-M 'P 1 21/n 1'
_atom_sites_solution_hydrogens geom
_atom_sites_solution_primary direct
_atom_sites_solution_secondary difmap
_audit_creation_method SHELXL-97
_cell_angle_alpha 90.00
_cell_angle_beta 91.295(5)
_cell_angle_gamma 90.00
_cell_formula_units_Z 4
_cell_length_a 11.381(3)
_cell_length_b 17.218(5)
_cell_length_c 29.190(9)
_cell_measurement_temperature 100(2)
_cell_volume 5719(3)
_computing_cell_refinement 'Bruker SAINT'
_computing_data_collection 'Bruker APEX2'
_computing_data_reduction 'Bruker SAINT'
_computing_molecular_graphics 'Bruker SHELXTL'
_computing_publication_material 'Bruker SHELXTL'
_computing_structure_refinement 'SHELXL-97 (Sheldrick, 2008)'
_computing_structure_solution 'SHELXS-97 (Sheldrick, 2008)'
_diffrn_ambient_temperature 100(2)
_diffrn_measured_fraction_theta_full 1.000
_diffrn_measured_fraction_theta_max 1.000
_diffrn_measurement_device_type 'Bruker APEX-II CCD'
_diffrn_measurement_method '\f and \w scans'
_diffrn_radiation_monochromator graphite
_diffrn_radiation_source 'fine-focus sealed tube'
_diffrn_radiation_type MoK\a
_diffrn_radiation_wavelength 0.71073
_diffrn_reflns_av_R_equivalents 0.0735
_diffrn_reflns_av_sigmaI/netI 0.0384
_diffrn_reflns_limit_h_max 13
_diffrn_reflns_limit_h_min -13
_diffrn_reflns_limit_k_max 20
_diffrn_reflns_limit_k_min -20
_diffrn_reflns_limit_l_max 35
_diffrn_reflns_limit_l_min -35
_diffrn_reflns_number 95450
_diffrn_reflns_theta_full 25.35
_diffrn_reflns_theta_max 25.35
_diffrn_reflns_theta_min 1.37
_exptl_absorpt_coefficient_mu 0.392
_exptl_absorpt_correction_T_max 0.9257
_exptl_absorpt_correction_T_min 0.9257
_exptl_absorpt_correction_type empirical
_exptl_absorpt_process_details SADABS
_exptl_crystal_colour yellow
_exptl_crystal_density_diffrn 1.170
_exptl_crystal_description Block
_exptl_crystal_F_000 2208
_exptl_crystal_size_max 0.20
_exptl_crystal_size_mid 0.20
_exptl_crystal_size_min 0.20
_refine_diff_density_max 0.744
_refine_diff_density_min -0.326
_refine_diff_density_rms 0.053
_refine_ls_extinction_method none
_refine_ls_goodness_of_fit_ref 1.013
_refine_ls_hydrogen_treatment constr
_refine_ls_matrix_type full
_refine_ls_number_parameters 607
_refine_ls_number_reflns 10479
_refine_ls_number_restraints 601
_refine_ls_restrained_S_all 0.987
_refine_ls_R_factor_all 0.0644
_refine_ls_R_factor_gt 0.0422
_refine_ls_shift/su_max 0.002
_refine_ls_shift/su_mean 0.000
_refine_ls_structure_factor_coef Fsqd
_refine_ls_weighting_details 'calc w=1/[\s^2^(Fo^2^)+(0.0381P)^2^+6.1178P] where P=(Fo^2^+2Fc^2^)/3'
_refine_ls_weighting_scheme calc
_refine_ls_wR_factor_gt 0.0958
_refine_ls_wR_factor_ref 0.1088
_reflns_number_gt 7808
_reflns_number_total 10479
_reflns_threshold_expression >2sigma(I)
_cod_data_source_file ic302634q_si_002_04.cif
_cod_data_source_block cmpd_5_Fe(Ditox)3K(15C5)2
_cod_database_code 4334200

loop_
_symmetry_equiv_pos_as_xyz
'x, y, z'
'-x+1/2, y+1/2, -z+1/2'
'-x, -y, -z'
'x-1/2, -y-1/2, z-1/2'

loop_
_atom_site_label
_atom_site_type_symbol
_atom_site_fract_x
_atom_site_fract_y
_atom_site_fract_z
_atom_site_U_iso_or_equiv
_atom_site_adp_type
_atom_site_occupancy
_atom_site_symmetry_multiplicity
_atom_site_calc_flag
_atom_site_refinement_flags
Fe1 Fe 0.85163(3) 0.754865(17) 0.091862(10) 0.01828(9) Uani 1 1 d U
K1 K 0.24644(4) 1.24847(3) 0.162422(16) 0.02129(11) Uani 1 1 d U
O1 O 0.99747(13) 0.78182(9) 0.06883(6) 0.0252(4) Uani 1 1 d U
C1 C 1.09286(18) 0.74739(13) 0.04721(8) 0.0225(5) Uani 1 1 d U
C10 C 1.0454(2) 0.69305(15) 0.00874(9) 0.0344(6) Uani 1 1 d U
H10A H 0.9831 0.6601 0.0208 0.052 Uiso 1 1 calc R
H10B H 1.1094 0.6603 -0.0022 0.052 Uiso 1 1 calc R
H10C H 1.0137 0.7244 -0.0167 0.052 Uiso 1 1 calc R
C11 C 1.1631(2) 0.69550(14) 0.08386(9) 0.0313(6) Uani 1 1 d U
C12 C 1.2852(2) 0.66953(17) 0.06920(11) 0.0469(8) Uani 1 1 d U
H12A H 1.3383 0.7144 0.0692 0.070 Uiso 1 1 calc R
H12B H 1.2799 0.6472 0.0383 0.070 Uiso 1 1 calc R
H12C H 1.3158 0.6304 0.0907 0.070 Uiso 1 1 calc R
C13 C 1.0932(2) 0.62039(16) 0.09283(11) 0.0443(7) Uani 1 1 d U
H13A H 1.0977 0.5861 0.0661 0.066 Uiso 1 1 calc R
H13B H 1.0108 0.6335 0.0982 0.066 Uiso 1 1 calc R
H13C H 1.1266 0.5939 0.1198 0.066 Uiso 1 1 calc R
C14 C 1.1726(3) 0.73606(19) 0.13051(10) 0.0556(8) Uani 1 1 d U
H14A H 1.2111 0.7013 0.1528 0.083 Uiso 1 1 calc R
H14B H 1.0938 0.7492 0.1409 0.083 Uiso 1 1 calc R
H14C H 1.2191 0.7837 0.1277 0.083 Uiso 1 1 calc R
C15 C 1.1628(2) 0.81742(14) 0.02404(8) 0.0283(5) Uani 1 1 d U
C16 C 1.2508(3) 0.79020(18) -0.01245(10) 0.0475(8) Uani 1 1 d U
H16A H 1.2891 0.8355 -0.0258 0.071 Uiso 1 1 calc R
H16B H 1.2085 0.7613 -0.0366 0.071 Uiso 1 1 calc R
H16C H 1.3103 0.7565 0.0020 0.071 Uiso 1 1 calc R
C17 C 1.0743(2) 0.87096(16) -0.00061(9) 0.0393(7) Uani 1 1 d U
H17A H 1.0210 0.8933 0.0218 0.059 Uiso 1 1 calc R
H17B H 1.0288 0.8410 -0.0234 0.059 Uiso 1 1 calc R
H17C H 1.1165 0.9128 -0.0160 0.059 Uiso 1 1 calc R
C18 C 1.2281(2) 0.86783(16) 0.05906(11) 0.0455(7) Uani 1 1 d U
H18A H 1.2562 0.9150 0.0441 0.068 Uiso 1 1 calc R
H18B H 1.2952 0.8389 0.0720 0.068 Uiso 1 1 calc R
H18C H 1.1750 0.8820 0.0837 0.068 Uiso 1 1 calc R
O2 O 0.80525(13) 0.65074(9) 0.09362(6) 0.0245(4) Uani 1 1 d U
C2 C 0.70351(19) 0.60813(13) 0.10332(8) 0.0249(5) Uani 1 1 d U
C20 C 0.5983(2) 0.66415(16) 0.10711(14) 0.0565(9) Uani 1 1 d U
H20A H 0.6093 0.6969 0.1343 0.085 Uiso 1 1 calc R
H20B H 0.5256 0.6341 0.1097 0.085 Uiso 1 1 calc R
H20C H 0.5933 0.6970 0.0797 0.085 Uiso 1 1 calc R
C21 C 0.7232(2) 0.56818(16) 0.15196(8) 0.0329(6) Uani 1 1 d U
C22 C 0.6113(3) 0.53279(19) 0.17253(10) 0.0492(8) Uani 1 1 d U
H22A H 0.5824 0.4905 0.1528 0.074 Uiso 1 1 calc R
H22B H 0.5507 0.5730 0.1746 0.074 Uiso 1 1 calc R
H22C H 0.6299 0.5124 0.2032 0.074 Uiso 1 1 calc R
C23 C 0.8142(3) 0.5035(2) 0.15154(12) 0.0623(10) Uani 1 1 d U
H23A H 0.8871 0.5232 0.1386 0.093 Uiso 1 1 calc R
H23B H 0.7844 0.4602 0.1328 0.093 Uiso 1 1 calc R
H23C H 0.8298 0.4855 0.1829 0.093 Uiso 1 1 calc R
C24 C 0.7686(3) 0.6301(2) 0.18601(11) 0.0718(12) Uani 1 1 d U
H24A H 0.7751 0.6074 0.2168 0.108 Uiso 1 1 calc R
H24B H 0.7137 0.6739 0.1863 0.108 Uiso 1 1 calc R
H24C H 0.8460 0.6483 0.1766 0.108 Uiso 1 1 calc R
C25 C 0.6817(2) 0.55197(16) 0.06096(9) 0.0372(6) Uani 1 1 d U
C26 C 0.5849(3) 0.4913(2) 0.06621(10) 0.0649(11) Uani 1 1 d U
H26A H 0.5682 0.4666 0.0365 0.097 Uiso 1 1 calc R
H26B H 0.5135 0.5165 0.0771 0.097 Uiso 1 1 calc R
H26C H 0.6108 0.4518 0.0884 0.097 Uiso 1 1 calc R
C27 C 0.6433(4) 0.6010(3) 0.01905(13) 0.0995(17) Uani 1 1 d U
H27A H 0.6422 0.5683 -0.0084 0.149 Uiso 1 1 calc R
H27B H 0.6989 0.6439 0.0151 0.149 Uiso 1 1 calc R
H27C H 0.5645 0.6221 0.0238 0.149 Uiso 1 1 calc R
C28 C 0.7951(3) 0.5132(2) 0.04499(12) 0.0709(11) Uani 1 1 d U
H28A H 0.8180 0.4720 0.0665 0.106 Uiso 1 1 calc R
H28B H 0.8579 0.5521 0.0438 0.106 Uiso 1 1 calc R
H28C H 0.7818 0.4909 0.0144 0.106 Uiso 1 1 calc R
O3 O 0.75530(13) 0.83096(9) 0.11668(6) 0.0257(4) Uani 1 1 d U
C3 C 0.7535(2) 0.91164(13) 0.12152(8) 0.0234(5) Uani 1 1 d U
C30 C 0.8445(2) 0.94873(14) 0.08935(9) 0.0322(6) Uani 1 1 d U
H30A H 0.9196 0.9212 0.0927 0.048 Uiso 1 1 calc R
H30B H 0.8557 1.0035 0.0975 0.048 Uiso 1 1 calc R
H30C H 0.8158 0.9450 0.0575 0.048 Uiso 1 1 calc R
C31 C 0.6251(2) 0.93918(13) 0.10468(8) 0.0261(5) Uani 1 1 d U
C32 C 0.6110(2) 1.02700(15) 0.09772(10) 0.0413(7) Uani 1 1 d U
H32A H 0.5322 1.0381 0.0852 0.062 Uiso 1 1 calc R
H32B H 0.6699 1.0455 0.0763 0.062 Uiso 1 1 calc R
H32C H 0.6220 1.0536 0.1272 0.062 Uiso 1 1 calc R
C33 C 0.5291(2) 0.91014(15) 0.13655(9) 0.0317(6) Uani 1 1 d U
H33A H 0.5314 0.9404 0.1650 0.048 Uiso 1 1 calc R
H33B H 0.5425 0.8552 0.1437 0.048 Uiso 1 1 calc R
H33C H 0.4520 0.9163 0.1213 0.048 Uiso 1 1 calc R
C34 C 0.5957(2) 0.90028(18) 0.05797(9) 0.0428(7) Uani 1 1 d U
H34A H 0.5156 0.9143 0.0481 0.064 Uiso 1 1 calc R
H34B H 0.6016 0.8437 0.0611 0.064 Uiso 1 1 calc R
H34C H 0.6513 0.9182 0.0351 0.064 Uiso 1 1 calc R
C35 C 0.7926(2) 0.93013(14) 0.17326(8) 0.0301(5) Uani 1 1 d U
C36 C 0.7738(3) 1.01508(17) 0.18782(10) 0.0525(8) Uani 1 1 d U
H36A H 0.6895 1.0252 0.1905 0.079 Uiso 1 1 calc R
H36B H 0.8064 1.0498 0.1647 0.079 Uiso 1 1 calc R
H36C H 0.8136 1.0243 0.2174 0.079 Uiso 1 1 calc R
C37 C 0.9244(2) 0.91218(19) 0.17941(11) 0.0497(8) Uani 1 1 d U
H37A H 0.9472 0.9167 0.2119 0.075 Uiso 1 1 calc R
H37B H 0.9699 0.9491 0.1615 0.075 Uiso 1 1 calc R
H37C H 0.9400 0.8592 0.1688 0.075 Uiso 1 1 calc R
C38 C 0.7304(3) 0.87766(17) 0.20811(9) 0.0419(7) Uani 1 1 d U
H38A H 0.7322 0.8237 0.1975 0.063 Uiso 1 1 calc R
H38B H 0.6486 0.8944 0.2109 0.063 Uiso 1 1 calc R
H38C H 0.7709 0.8815 0.2380 0.063 Uiso 1 1 calc R
O10 O 0.17213(14) 1.13824(9) 0.09652(5) 0.0280(4) Uani 1 1 d U
O11 O 0.27286(14) 1.08944(9) 0.18450(5) 0.0292(4) Uani 1 1 d U
O12 O 0.42372(14) 1.20754(10) 0.22841(6) 0.0316(4) Uani 1 1 d U
O13 O 0.50868(16) 1.23485(10) 0.14144(6) 0.0365(4) Uani 1 1 d U
O14 O 0.33715(15) 1.25168(10) 0.07047(6) 0.0337(4) Uani 1 1 d U
C70 C 0.1518(2) 1.06573(14) 0.11832(9) 0.0327(6) Uani 1 1 d U
H70A H 0.1324 1.0262 0.0947 0.039 Uiso 1 1 calc R
H70B H 0.0833 1.0707 0.1384 0.039 Uiso 1 1 calc R
C71 C 0.2557(2) 1.03877(14) 0.14625(9) 0.0350(6) Uani 1 1 d U
H71A H 0.2423 0.9851 0.1571 0.042 Uiso 1 1 calc R
H71B H 0.3266 1.0388 0.1272 0.042 Uiso 1 1 calc R
C72 C 0.3771(2) 1.07251(15) 0.21055(9) 0.0330(6) Uani 1 1 d U
H72A H 0.4457 1.0723 0.1903 0.040 Uiso 1 1 calc R
H72B H 0.3706 1.0206 0.2248 0.040 Uiso 1 1 calc R
C73 C 0.3933(2) 1.13345(15) 0.24712(9) 0.0349(6) Uani 1 1 d U
H73A H 0.3196 1.1385 0.2643 0.042 Uiso 1 1 calc R
H73B H 0.4561 1.1167 0.2690 0.042 Uiso 1 1 calc R
C74 C 0.5465(2) 1.21579(16) 0.22004(9) 0.0368(6) Uani 1 1 d U
H74A H 0.5808 1.1646 0.2126 0.044 Uiso 1 1 calc R
H74B H 0.5875 1.2362 0.2478 0.044 Uiso 1 1 calc R
C75 C 0.5620(2) 1.27041(16) 0.18098(10) 0.0394(6) Uani 1 1 d U
H75A H 0.5237 1.3208 0.1874 0.047 Uiso 1 1 calc R
H75B H 0.6465 1.2798 0.1760 0.047 Uiso 1 1 calc R
C76 C 0.5280(2) 1.27739(16) 0.10088(10) 0.0393(7) Uani 1 1 d U
H76A H 0.6127 1.2769 0.0937 0.047 Uiso 1 1 calc R
H76B H 0.5032 1.3320 0.1049 0.047 Uiso 1 1 calc R
C77 C 0.4584(2) 1.24075(17) 0.06274(9) 0.0389(7) Uani 1 1 d U
H77A H 0.4794 1.2646 0.0332 0.047 Uiso 1 1 calc R
H77B H 0.4763 1.1846 0.0612 0.047 Uiso 1 1 calc R
C78 C 0.2615(2) 1.21254(15) 0.03922(8) 0.0346(6) Uani 1 1 d U
H78A H 0.2989 1.2103 0.0090 0.042 Uiso 1 1 calc R
H78B H 0.1875 1.2424 0.0355 0.042 Uiso 1 1 calc R
C79 C 0.2331(2) 1.13163(15) 0.05438(8) 0.0315(6) Uani 1 1 d U
H79A H 0.1830 1.1052 0.0310 0.038 Uiso 1 1 calc R
H79B H 0.3061 1.1011 0.0590 0.038 Uiso 1 1 calc R
O15 O 0.07887(15) 1.33249(10) 0.11169(6) 0.0324(4) Uani 1 1 d U
O16 O 0.29555(15) 1.40475(10) 0.14265(6) 0.0367(4) Uani 1 1 d U
O17 O 0.21629(16) 1.38020(10) 0.23170(6) 0.0385(4) Uani 1 1 d U
O18 O 0.13191(16) 1.22641(10) 0.24945(6) 0.0354(4) Uani 1 1 d U
O19 O 0.00129(15) 1.20388(10) 0.16654(6) 0.0333(4) Uani 1 1 d U
C80 C 0.1057(2) 1.41243(14) 0.10238(9) 0.0346(6) Uani 1 1 d U
H80A H 0.0743 1.4460 0.1268 0.042 Uiso 1 1 calc R
H80B H 0.0691 1.4283 0.0727 0.042 Uiso 1 1 calc R
C81 C 0.2362(2) 1.42099(16) 0.10064(9) 0.0376(6) Uani 1 1 d U
H81A H 0.2662 1.3856 0.0768 0.045 Uiso 1 1 calc R
H81B H 0.2549 1.4748 0.0913 0.045 Uiso 1 1 calc R
C82 C 0.2892(2) 1.46510(15) 0.17645(10) 0.0384(6) Uani 1 1 d U
H82A H 0.2105 1.4896 0.1752 0.046 Uiso 1 1 calc R
H82B H 0.3487 1.5056 0.1705 0.046 Uiso 1 1 calc R
C83 C 0.3114(2) 1.42977(17) 0.22226(11) 0.0439(7) Uani 1 1 d U
H83A H 0.3857 1.3999 0.2224 0.053 Uiso 1 1 calc R
H83B H 0.3182 1.4708 0.2459 0.053 Uiso 1 1 calc R
C84 C 0.2258(3) 1.34145(16) 0.27470(9) 0.0420(7) Uani 1 1 d U
H84A H 0.2290 1.3799 0.2999 0.050 Uiso 1 1 calc R
H84B H 0.2987 1.3100 0.2762 0.050 Uiso 1 1 calc R
C85 C 0.1206(3) 1.29004(16) 0.27935(9) 0.0401(7) Uani 1 1 d U
H85A H 0.1154 1.2715 0.3113 0.048 Uiso 1 1 calc R
H85B H 0.0481 1.3194 0.2715 0.048 Uiso 1 1 calc R
C86 C 0.0262(2) 1.18165(16) 0.24494(9) 0.0391(6) Uani 1 1 d U
H86A H -0.0141 1.1811 0.2746 0.047 Uiso 1 1 calc R
H86B H 0.0465 1.1274 0.2371 0.047 Uiso 1 1 calc R
C87 C -0.0556(2) 1.21385(17) 0.20857(9) 0.0388(6) Uani 1 1 d U
H87A H -0.1313 1.1855 0.2083 0.047 Uiso 1 1 calc R
H87B H -0.0711 1.2696 0.2142 0.047 Uiso 1 1 calc R
C88 C -0.0624(2) 1.23549(15) 0.12789(9) 0.0338(6) Uani 1 1 d U
H88A H -0.1475 1.2270 0.1320 0.041 Uiso 1 1 calc R
H88B H -0.0394 1.2074 0.0999 0.041 Uiso 1 1 calc R
C89 C -0.0405(2) 1.32043(15) 0.12151(9) 0.0347(6) Uani 1 1 d U
H89A H -0.0907 1.3404 0.0960 0.042 Uiso 1 1 calc R
H89B H -0.0606 1.3489 0.1497 0.042 Uiso 1 1 calc R

loop_
_atom_site_aniso_label
_atom_site_aniso_U_11
_atom_site_aniso_U_22
_atom_site_aniso_U_33
_atom_site_aniso_U_23
_atom_site_aniso_U_13
_atom_site_aniso_U_12
Fe1 0.01582(16) 0.01494(16) 0.02426(17) -0.00180(13) 0.00427(12) 0.00069(13)
K1 0.0233(2) 0.0191(2) 0.0216(2) 0.00167(19) 0.00388(19) 0.0055(2)
O1 0.0190(8) 0.0200(8) 0.0372(9) 0.0000(7) 0.0108(7) 0.0015(6)
C1 0.0158(10) 0.0239(12) 0.0279(12) -0.0002(10) 0.0039(9) 0.0049(9)
C10 0.0292(14) 0.0330(14) 0.0408(15) -0.0094(12) -0.0018(11) 0.0018(11)
C11 0.0249(13) 0.0274(13) 0.0414(14) 0.0016(11) -0.0030(11) 0.0033(10)
C12 0.0220(13) 0.0432(17) 0.075(2) 0.0134(15) -0.0036(13) 0.0077(12)
C13 0.0290(14) 0.0386(16) 0.066(2) 0.0193(14) 0.0057(13) 0.0087(12)
C14 0.067(2) 0.060(2) 0.0395(16) 0.0059(15) -0.0178(15) 0.0095(17)
C15 0.0209(12) 0.0290(13) 0.0354(14) 0.0021(11) 0.0097(10) 0.0005(10)
C16 0.0404(16) 0.0477(18) 0.0555(19) 0.0098(14) 0.0253(14) 0.0038(14)
C17 0.0401(15) 0.0370(15) 0.0414(15) 0.0138(12) 0.0170(12) 0.0049(12)
C18 0.0378(16) 0.0315(15) 0.067(2) 0.0000(14) 0.0023(14) -0.0106(12)
O2 0.0174(8) 0.0170(8) 0.0390(9) -0.0036(7) 0.0020(7) -0.0019(6)
C2 0.0177(11) 0.0159(11) 0.0409(14) -0.0011(10) 0.0000(10) -0.0022(9)
C20 0.0177(13) 0.0286(15) 0.123(3) 0.0055(17) 0.0037(16) 0.0002(11)
C21 0.0281(13) 0.0416(15) 0.0291(13) -0.0041(11) 0.0066(11) -0.0086(11)
C22 0.0505(18) 0.0562(19) 0.0418(16) -0.0145(14) 0.0177(14) -0.0257(15)
C23 0.0490(19) 0.081(2) 0.058(2) 0.0412(18) 0.0025(16) 0.0164(18)
C24 0.077(2) 0.099(3) 0.0395(17) -0.0225(18) 0.0097(17) -0.060(2)
C25 0.0463(16) 0.0337(15) 0.0313(14) 0.0023(11) -0.0077(12) -0.0189(12)
C26 0.094(3) 0.066(2) 0.0344(16) 0.0041(15) -0.0135(16) -0.059(2)
C27 0.136(4) 0.103(3) 0.058(2) 0.048(2) -0.046(2) -0.080(3)
C28 0.102(3) 0.055(2) 0.057(2) -0.0331(17) 0.034(2) -0.0299(19)
O3 0.0223(8) 0.0140(8) 0.0414(10) -0.0040(7) 0.0107(7) -0.0002(6)
C3 0.0261(12) 0.0158(11) 0.0285(12) -0.0005(9) 0.0091(10) 0.0005(9)
C30 0.0337(14) 0.0201(12) 0.0435(15) -0.0005(11) 0.0158(12) -0.0037(11)
C31 0.0289(13) 0.0222(12) 0.0277(12) 0.0013(10) 0.0072(10) 0.0054(10)
C32 0.0416(16) 0.0292(14) 0.0537(17) 0.0136(13) 0.0116(13) 0.0089(12)
C33 0.0232(12) 0.0291(13) 0.0431(15) 0.0011(11) 0.0081(11) 0.0040(10)
C34 0.0403(16) 0.0536(18) 0.0343(15) -0.0037(13) -0.0009(12) 0.0058(14)
C35 0.0323(13) 0.0247(13) 0.0332(13) -0.0026(10) -0.0012(11) -0.0027(11)
C36 0.082(2) 0.0342(16) 0.0413(17) -0.0126(13) -0.0040(16) -0.0028(15)
C37 0.0377(16) 0.0534(19) 0.0576(19) -0.0001(16) -0.0105(14) -0.0064(14)
C38 0.0471(17) 0.0479(17) 0.0305(14) 0.0069(13) -0.0028(12) -0.0033(14)
O10 0.0331(9) 0.0265(9) 0.0245(8) -0.0020(7) 0.0071(7) 0.0027(7)
O11 0.0337(9) 0.0240(9) 0.0303(9) 0.0006(7) 0.0054(7) 0.0067(7)
O12 0.0305(9) 0.0322(10) 0.0321(9) 0.0006(8) -0.0015(7) 0.0082(8)
O13 0.0366(10) 0.0352(10) 0.0377(10) 0.0034(8) 0.0036(8) 0.0022(8)
O14 0.0316(9) 0.0366(10) 0.0333(9) 0.0026(8) 0.0120(7) 0.0051(8)
C70 0.0397(15) 0.0236(13) 0.0351(14) -0.0035(11) 0.0078(11) -0.0045(11)
C71 0.0522(17) 0.0203(13) 0.0329(14) -0.0007(10) 0.0110(12) 0.0042(12)
C72 0.0352(14) 0.0271(13) 0.0371(14) 0.0076(11) 0.0077(11) 0.0106(11)
C73 0.0376(15) 0.0379(15) 0.0290(13) 0.0095(11) 0.0002(11) 0.0113(12)
C74 0.0277(13) 0.0389(15) 0.0434(15) -0.0037(12) -0.0084(12) 0.0060(12)
C75 0.0245(13) 0.0397(16) 0.0539(17) -0.0031(13) 0.0012(12) 0.0009(11)
C76 0.0333(14) 0.0358(15) 0.0495(16) 0.0088(12) 0.0201(13) 0.0015(12)
C77 0.0305(14) 0.0491(17) 0.0378(14) 0.0148(13) 0.0149(11) 0.0158(12)
C78 0.0424(15) 0.0378(15) 0.0239(13) 0.0022(11) 0.0066(11) 0.0103(12)
C79 0.0354(14) 0.0368(15) 0.0225(12) -0.0059(11) 0.0041(11) 0.0071(11)
O15 0.0321(9) 0.0258(9) 0.0393(10) 0.0010(8) 0.0017(8) 0.0058(7)
O16 0.0324(10) 0.0292(10) 0.0487(11) 0.0005(8) 0.0065(8) 0.0085(8)
O17 0.0408(11) 0.0326(10) 0.0418(10) -0.0021(8) -0.0072(8) 0.0027(8)
O18 0.0404(10) 0.0379(10) 0.0282(9) -0.0022(8) 0.0062(8) 0.0078(8)
O19 0.0310(9) 0.0336(10) 0.0356(10) -0.0010(8) 0.0091(8) 0.0034(8)
C80 0.0427(15) 0.0247(13) 0.0366(14) 0.0070(11) 0.0026(12) 0.0132(11)
C81 0.0368(15) 0.0302(14) 0.0462(15) 0.0049(12) 0.0116(12) 0.0085(11)
C82 0.0273(14) 0.0214(13) 0.0665(19) -0.0069(12) 0.0023(13) -0.0013(11)
C83 0.0280(14) 0.0414(17) 0.0620(19) -0.0095(14) -0.0082(13) 0.0030(12)
C84 0.0601(19) 0.0396(16) 0.0260(13) -0.0094(12) -0.0066(13) 0.0142(14)
C85 0.0497(17) 0.0431(16) 0.0275(14) -0.0046(12) 0.0037(12) 0.0145(13)
C86 0.0440(16) 0.0378(15) 0.0363(15) 0.0080(12) 0.0158(12) -0.0023(13)
C87 0.0347(15) 0.0432(16) 0.0389(15) -0.0028(13) 0.0134(12) -0.0040(12)
C88 0.0265(13) 0.0414(15) 0.0335(13) 0.0005(12) -0.0005(11) 0.0040(11)
C89 0.0326(14) 0.0362(15) 0.0356(14) -0.0015(12) 0.0055(11) 0.0109(12)

loop_
_atom_type_symbol
_atom_type_description
_atom_type_scat_dispersion_real
_atom_type_scat_dispersion_imag
_atom_type_scat_source
C C 0.0033 0.0016 'International Tables Vol C Tables 4.2.6.8 and 6.1.1.4'
H H 0.0000 0.0000 'International Tables Vol C Tables 4.2.6.8 and 6.1.1.4'
O O 0.0106 0.0060 'International Tables Vol C Tables 4.2.6.8 and 6.1.1.4'
Fe Fe 0.3463 0.8444 'International Tables Vol C Tables 4.2.6.8 and 6.1.1.4'
K K 0.2009 0.2494 'International Tables Vol C Tables 4.2.6.8 and 6.1.1.4'

loop_
_geom_angle_atom_site_label_1
_geom_angle_atom_site_label_2
_geom_angle_atom_site_label_3
_geom_angle
O1 Fe1 O3 120.08(7)
O1 Fe1 O2 120.20(7)
O3 Fe1 O2 119.61(7)
O15 K1 O16 62.07(5)
O15 K1 O10 78.23(5)
O16 K1 O10 124.23(5)
O15 K1 O11 133.67(5)
O16 K1 O11 162.41(5)
O10 K1 O11 62.11(5)
O15 K1 O12 162.26(5)
O16 K1 O12 103.58(5)
O10 K1 O12 119.49(5)
O11 K1 O12 62.34(5)
O15 K1 O14 75.65(5)
O16 K1 O14 73.43(5)
O10 K1 O14 59.23(5)
O11 K1 O14 101.03(5)
O12 K1 O14 111.69(5)
O15 K1 O19 60.83(5)
O16 K1 O19 117.26(5)
O10 K1 O19 64.90(5)
O11 K1 O19 80.31(5)
O12 K1 O19 125.07(5)
O14 K1 O19 114.00(5)
O15 K1 O18 102.52(5)
O16 K1 O18 113.56(5)
O10 K1 O18 112.02(5)
O11 K1 O18 73.84(5)
O12 K1 O18 72.62(5)
O14 K1 O18 171.22(5)
O19 K1 O18 58.54(5)
O15 K1 O17 83.17(5)
O16 K1 O17 56.80(5)
O10 K1 O17 155.89(5)
O11 K1 O17 125.42(5)
O12 K1 O17 79.92(5)
O14 K1 O17 130.16(5)
O19 K1 O17 92.66(5)
O18 K1 O17 57.36(5)
O15 K1 O13 126.11(5)
O16 K1 O13 80.41(5)
O10 K1 O13 95.19(5)
O11 K1 O13 82.68(5)
O12 K1 O13 55.84(5)
O14 K1 O13 56.51(5)
O19 K1 O13 158.31(5)
O18 K1 O13 128.45(5)
O17 K1 O13 108.20(5)
O15 K1 C81 42.90(6)
O16 K1 C81 23.04(6)
O10 K1 C81 102.44(6)
O11 K1 C81 161.46(6)
O12 K1 C81 125.29(6)
O14 K1 C81 60.76(6)
O19 K1 C81 103.11(6)
O18 K1 C81 123.70(6)
O17 K1 C81 72.95(6)
O13 K1 C81 89.03(5)
C1 O1 Fe1 139.76(14)
O1 C1 C10 108.75(18)
O1 C1 C11 108.48(18)
C10 C1 C11 108.01(19)
O1 C1 C15 105.61(17)
C10 C1 C15 108.47(19)
C11 C1 C15 117.28(18)
C1 C10 H10A 109.5
C1 C10 H10B 109.5
H10A C10 H10B 109.5
C1 C10 H10C 109.5
H10A C10 H10C 109.5
H10B C10 H10C 109.5
C12 C11 C14 109.6(2)
C12 C11 C13 106.1(2)
C14 C11 C13 104.9(2)
C12 C11 C1 114.9(2)
C14 C11 C1 111.4(2)
C13 C11 C1 109.3(2)
C11 C12 H12A 109.5
C11 C12 H12B 109.5
H12A C12 H12B 109.5
C11 C12 H12C 109.5
H12A C12 H12C 109.5
H12B C12 H12C 109.5
C11 C13 H13A 109.5
C11 C13 H13B 109.5
H13A C13 H13B 109.5
C11 C13 H13C 109.5
H13A C13 H13C 109.5
H13B C13 H13C 109.5
C11 C14 H14A 109.5
C11 C14 H14B 109.5
H14A C14 H14B 109.5
C11 C14 H14C 109.5
H14A C14 H14C 109.5
H14B C14 H14C 109.5
C18 C15 C17 106.2(2)
C18 C15 C16 108.7(2)
C17 C15 C16 106.7(2)
C18 C15 C1 112.7(2)
C17 C15 C1 108.87(19)
C16 C15 C1 113.4(2)
C15 C16 H16A 109.5
C15 C16 H16B 109.5
H16A C16 H16B 109.5
C15 C16 H16C 109.5
H16A C16 H16C 109.5
H16B C16 H16C 109.5
C15 C17 H17A 109.5
C15 C17 H17B 109.5
H17A C17 H17B 109.5
C15 C17 H17C 109.5
H17A C17 H17C 109.5
H17B C17 H17C 109.5
C15 C18 H18A 109.5
C15 C18 H18B 109.5
H18A C18 H18B 109.5
C15 C18 H18C 109.5
H18A C18 H18C 109.5
H18B C18 H18C 109.5
C2 O2 Fe1 137.78(13)
O2 C2 C20 109.40(19)
O2 C2 C25 106.07(18)
C20 C2 C25 109.2(2)
O2 C2 C21 107.82(18)
C20 C2 C21 107.5(2)
C25 C2 C21 116.72(19)
C2 C20 H20A 109.5
C2 C20 H20B 109.5
H20A C20 H20B 109.5
C2 C20 H20C 109.5
H20A C20 H20C 109.5
H20B C20 H20C 109.5
C23 C21 C24 107.0(3)
C23 C21 C22 106.4(2)
C24 C21 C22 106.9(2)
C23 C21 C2 113.1(2)
C24 C21 C2 108.4(2)
C22 C21 C2 114.7(2)
C21 C22 H22A 109.5
C21 C22 H22B 109.5
H22A C22 H22B 109.5
C21 C22 H22C 109.5
H22A C22 H22C 109.5
H22B C22 H22C 109.5
C21 C23 H23A 109.5
C21 C23 H23B 109.5
H23A C23 H23B 109.5
C21 C23 H23C 109.5
H23A C23 H23C 109.5
H23B C23 H23C 109.5
C21 C24 H24A 109.5
C21 C24 H24B 109.5
H24A C24 H24B 109.5
C21 C24 H24C 109.5
H24A C24 H24C 109.5
H24B C24 H24C 109.5
C26 C25 C28 110.3(3)
C26 C25 C27 105.2(2)
C28 C25 C27 102.8(3)
C26 C25 C2 116.1(2)
C28 C25 C2 112.6(2)
C27 C25 C2 108.8(3)
C25 C26 H26A 109.5
C25 C26 H26B 109.5
H26A C26 H26B 109.5
C25 C26 H26C 109.5
H26A C26 H26C 109.5
H26B C26 H26C 109.5
C25 C27 H27A 109.5
C25 C27 H27B 109.5
H27A C27 H27B 109.5
C25 C27 H27C 109.5
H27A C27 H27C 109.5
H27B C27 H27C 109.5
C25 C28 H28A 109.5
C25 C28 H28B 109.5
H28A C28 H28B 109.5
C25 C28 H28C 109.5
H28A C28 H28C 109.5
H28B C28 H28C 109.5
C3 O3 Fe1 138.43(13)
O3 C3 C30 109.67(17)
O3 C3 C35 106.84(18)
C30 C3 C35 108.36(19)
O3 C3 C31 106.17(18)
C30 C3 C31 108.01(19)
C35 C3 C31 117.61(18)
C3 C30 H30A 109.5
C3 C30 H30B 109.5
H30A C30 H30B 109.5
C3 C30 H30C 109.5
H30A C30 H30C 109.5
H30B C30 H30C 109.5
C32 C31 C33 109.13(19)
C32 C31 C34 106.8(2)
C33 C31 C34 104.5(2)
C32 C31 C3 115.1(2)
C33 C31 C3 112.00(19)
C34 C31 C3 108.63(19)
C31 C32 H32A 109.5
C31 C32 H32B 109.5
H32A C32 H32B 109.5
C31 C32 H32C 109.5
H32A C32 H32C 109.5
H32B C32 H32C 109.5
C31 C33 H33A 109.5
C31 C33 H33B 109.5
H33A C33 H33B 109.5
C31 C33 H33C 109.5
H33A C33 H33C 109.5
H33B C33 H33C 109.5
C31 C34 H34A 109.5
C31 C34 H34B 109.5
H34A C34 H34B 109.5
C31 C34 H34C 109.5
H34A C34 H34C 109.5
H34B C34 H34C 109.5
C37 C35 C36 107.4(2)
C37 C35 C38 105.4(2)
C36 C35 C38 107.8(2)
C37 C35 C3 108.7(2)
C36 C35 C3 114.4(2)
C38 C35 C3 112.6(2)
C35 C36 H36A 109.5
C35 C36 H36B 109.5
H36A C36 H36B 109.5
C35 C36 H36C 109.5
H36A C36 H36C 109.5
H36B C36 H36C 109.5
C35 C37 H37A 109.5
C35 C37 H37B 109.5
H37A C37 H37B 109.5
C35 C37 H37C 109.5
H37A C37 H37C 109.5
H37B C37 H37C 109.5
C35 C38 H38A 109.5
C35 C38 H38B 109.5
H38A C38 H38B 109.5
C35 C38 H38C 109.5
H38A C38 H38C 109.5
H38B C38 H38C 109.5
C70 O10 C79 113.70(18)
C70 O10 K1 109.58(13)
C79 O10 K1 119.77(14)
C72 O11 C71 112.97(18)
C72 O11 K1 113.76(14)
C71 O11 K1 113.69(13)
C74 O12 C73 113.50(19)
C74 O12 K1 122.66(14)
C73 O12 K1 107.74(14)
C76 O13 C75 112.5(2)
C76 O13 K1 107.35(14)
C75 O13 K1 101.71(14)
C78 O14 C77 114.59(19)
C78 O14 K1 111.38(13)
C77 O14 K1 120.93(14)
O10 C70 C71 112.4(2)
O10 C70 H70A 109.1
C71 C70 H70A 109.1
O10 C70 H70B 109.1
C71 C70 H70B 109.1
H70A C70 H70B 107.9
O11 C71 C70 109.2(2)
O11 C71 H71A 109.8
C70 C71 H71A 109.8
O11 C71 H71B 109.8
C70 C71 H71B 109.8
H71A C71 H71B 108.3
O11 C72 C73 108.85(19)
O11 C72 H72A 109.9
C73 C72 H72A 109.9
O11 C72 H72B 109.9
C73 C72 H72B 109.9
H72A C72 H72B 108.3
O12 C73 C72 112.2(2)
O12 C73 H73A 109.2
C72 C73 H73A 109.2
O12 C73 H73B 109.2
C72 C73 H73B 109.2
H73A C73 H73B 107.9
O12 C74 C75 109.0(2)
O12 C74 H74A 109.9
C75 C74 H74A 109.9
O12 C74 H74B 109.9
C75 C74 H74B 109.9
H74A C74 H74B 108.3
O13 C75 C74 107.0(2)
O13 C75 H75A 110.3
C74 C75 H75A 110.3
O13 C75 H75B 110.3
C74 C75 H75B 110.3
H75A C75 H75B 108.6
O13 C76 C77 108.4(2)
O13 C76 H76A 110.0
C77 C76 H76A 110.0
O13 C76 H76B 110.0
C77 C76 H76B 110.0
H76A C76 H76B 108.4
O14 C77 C76 109.2(2)
O14 C77 H77A 109.8
C76 C77 H77A 109.8
O14 C77 H77B 109.8
C76 C77 H77B 109.8
H77A C77 H77B 108.3
O14 C78 C79 112.7(2)
O14 C78 H78A 109.1
C79 C78 H78A 109.1
O14 C78 H78B 109.1
C79 C78 H78B 109.1
H78A C78 H78B 107.8
O10 C79 C78 106.97(19)
O10 C79 H79A 110.3
C78 C79 H79A 110.3
O10 C79 H79B 110.3
C78 C79 H79B 110.3
H79A C79 H79B 108.6
C89 O15 C80 112.90(18)
C89 O15 K1 117.74(14)
C80 O15 K1 116.82(14)
C81 O16 C82 115.0(2)
C81 O16 K1 105.91(15)
C82 O16 K1 122.57(15)
C83 O17 C84 114.3(2)
C83 O17 K1 102.77(15)
C84 O17 K1 103.15(14)
C85 O18 C86 112.8(2)
C85 O18 K1 119.29(15)
C86 O18 K1 112.48(14)
C87 O19 C88 113.84(19)
C87 O19 K1 117.71(15)
C88 O19 K1 109.67(13)
O15 C80 C81 108.4(2)
O15 C80 H80A 110.0
C81 C80 H80A 110.0
O15 C80 H80B 110.0
C81 C80 H80B 110.0
H80A C80 H80B 108.4
O16 C81 C80 114.0(2)
O16 C81 K1 51.05(11)
C80 C81 K1 85.39(14)
O16 C81 H81A 108.8
C80 C81 H81A 108.8
K1 C81 H81A 80.3
O16 C81 H81B 108.8
C80 C81 H81B 108.8
K1 C81 H81B 159.6
H81A C81 H81B 107.7
O16 C82 C83 108.2(2)
O16 C82 H82A 110.1
C83 C82 H82A 110.1
O16 C82 H82B 110.1
C83 C82 H82B 110.1
H82A C82 H82B 108.4
O17 C83 C82 107.9(2)
O17 C83 H83A 110.1
C82 C83 H83A 110.1
O17 C83 H83B 110.1
C82 C83 H83B 110.1
H83A C83 H83B 108.4
O17 C84 C85 108.2(2)
O17 C84 H84A 110.1
C85 C84 H84A 110.1
O17 C84 H84B 110.1
C85 C84 H84B 110.1
H84A C84 H84B 108.4
O18 C85 C84 108.6(2)
O18 C85 H85A 110.0
C84 C85 H85A 110.0
O18 C85 H85B 110.0
C84 C85 H85B 110.0
H85A C85 H85B 108.4
O18 C86 C87 111.9(2)
O18 C86 H86A 109.2
C87 C86 H86A 109.2
O18 C86 H86B 109.2
C87 C86 H86B 109.2
H86A C86 H86B 107.9
O19 C87 C86 106.3(2)
O19 C87 H87A 110.5
C86 C87 H87A 110.5
O19 C87 H87B 110.5
C86 C87 H87B 110.5
H87A C87 H87B 108.7
O19 C88 C89 112.7(2)
O19 C88 H88A 109.0
C89 C88 H88A 109.0
O19 C88 H88B 109.0
C89 C88 H88B 109.0
H88A C88 H88B 107.8
O15 C89 C88 109.5(2)
O15 C89 H89A 109.8
C88 C89 H89A 109.8
O15 C89 H89B 109.8
C88 C89 H89B 109.8
H89A C89 H89B 108.2

loop_
_geom_bond_atom_site_label_1
_geom_bond_atom_site_label_2
_geom_bond_distance
Fe1 O1 1.8636(15)
Fe1 O3 1.8653(15)
Fe1 O2 1.8700(16)
K1 O15 2.7921(18)
K1 O16 2.811(2)
K1 O10 2.8186(18)
K1 O11 2.8274(19)
K1 O12 2.8464(18)
K1 O14 2.8978(18)
K1 O19 2.8991(19)
K1 O18 2.9063(18)
K1 O17 3.0631(19)
K1 O13 3.069(2)
K1 C81 3.476(3)
O1 C1 1.400(3)
C1 C10 1.549(3)
C1 C11 1.595(3)
C1 C15 1.603(3)
C10 H10A 0.9800
C10 H10B 0.9800
C10 H10C 0.9800
C11 C12 1.530(3)
C11 C14 1.532(4)
C11 C13 1.544(4)
C12 H12A 0.9800
C12 H12B 0.9800
C12 H12C 0.9800
C13 H13A 0.9800
C13 H13B 0.9800
C13 H13C 0.9800
C14 H14A 0.9800
C14 H14B 0.9800
C14 H14C 0.9800
C15 C18 1.522(4)
C15 C17 1.533(4)
C15 C16 1.551(3)
C16 H16A 0.9800
C16 H16B 0.9800
C16 H16C 0.9800
C17 H17A 0.9800
C17 H17B 0.9800
C17 H17C 0.9800
C18 H18A 0.9800
C18 H18B 0.9800
C18 H18C 0.9800
O2 C2 1.405(3)
C2 C20 1.543(3)
C2 C25 1.585(3)
C2 C21 1.589(4)
C20 H20A 0.9800
C20 H20B 0.9800
C20 H20C 0.9800
C21 C23 1.521(4)
C21 C24 1.538(4)
C21 C22 1.545(3)
C22 H22A 0.9800
C22 H22B 0.9800
C22 H22C 0.9800
C23 H23A 0.9800
C23 H23B 0.9800
C23 H23C 0.9800
C24 H24A 0.9800
C24 H24B 0.9800
C24 H24C 0.9800
C25 C26 1.529(4)
C25 C28 1.535(5)
C25 C27 1.541(4)
C26 H26A 0.9800
C26 H26B 0.9800
C26 H26C 0.9800
C27 H27A 0.9800
C27 H27B 0.9800
C27 H27C 0.9800
C28 H28A 0.9800
C28 H28B 0.9800
C28 H28C 0.9800
O3 C3 1.397(3)
C3 C30 1.552(3)
C3 C35 1.597(3)
C3 C31 1.603(3)
C30 H30A 0.9800
C30 H30B 0.9800
C30 H30C 0.9800
C31 C32 1.534(3)
C31 C33 1.535(3)
C31 C34 1.549(4)
C32 H32A 0.9800
C32 H32B 0.9800
C32 H32C 0.9800
C33 H33A 0.9800
C33 H33B 0.9800
C33 H33C 0.9800
C34 H34A 0.9800
C34 H34B 0.9800
C34 H34C 0.9800
C35 C37 1.538(4)
C35 C36 1.539(4)
C35 C38 1.544(4)
C36 H36A 0.9800
C36 H36B 0.9800
C36 H36C 0.9800
C37 H37A 0.9800
C37 H37B 0.9800
C37 H37C 0.9800
C38 H38A 0.9800
C38 H38B 0.9800
C38 H38C 0.9800
O10 C70 1.423(3)
O10 C79 1.430(3)
O11 C72 1.425(3)
O11 C71 1.427(3)
O12 C74 1.431(3)
O12 C73 1.433(3)
O13 C76 1.414(3)
O13 C75 1.430(3)
O14 C78 1.412(3)
O14 C77 1.416(3)
C70 C71 1.495(4)
C70 H70A 0.9900
C70 H70B 0.9900
C71 H71A 0.9900
C71 H71B 0.9900
C72 C73 1.505(4)
C72 H72A 0.9900
C72 H72B 0.9900
C73 H73A 0.9900
C73 H73B 0.9900
C74 C75 1.491(4)
C74 H74A 0.9900
C74 H74B 0.9900
C75 H75A 0.9900
C75 H75B 0.9900
C76 C77 1.492(4)
C76 H76A 0.9900
C76 H76B 0.9900
C77 H77A 0.9900
C77 H77B 0.9900
C78 C79 1.499(4)
C78 H78A 0.9900
C78 H78B 0.9900
C79 H79A 0.9900
C79 H79B 0.9900
O15 C89 1.411(3)
O15 C80 1.437(3)
O16 C81 1.414(3)
O16 C82 1.436(3)
O17 C83 1.411(3)
O17 C84 1.423(3)
O18 C85 1.408(3)
O18 C86 1.432(3)
O19 C87 1.411(3)
O19 C88 1.434(3)
C80 C81 1.495(4)
C80 H80A 0.9900
C80 H80B 0.9900
C81 H81A 0.9900
C81 H81B 0.9900
C82 C83 1.486(4)
C82 H82A 0.9900
C82 H82B 0.9900
C83 H83A 0.9900
C83 H83B 0.9900
C84 C85 1.498(4)
C84 H84A 0.9900
C84 H84B 0.9900
C85 H85A 0.9900
C85 H85B 0.9900
C86 C87 1.503(4)
C86 H86A 0.9900
C86 H86B 0.9900
C87 H87A 0.9900
C87 H87B 0.9900
C88 C89 1.496(4)
C88 H88A 0.9900
C88 H88B 0.9900
C89 H89A 0.9900
C89 H89B 0.9900
